data_1556803
loop_
_publ_author_name
'Aaker\"oy, Christer B'
'Spartz, Christine L.'
'Dembowski, Sean'
'Dwyre, Savannah'
'Desper, John'

_publ_section_title
;
 A systematic structural study of halogen bonding versus hydrogen bonding
 within competitive supramolecular systems.
;
_journal_issue 'Pt 5'
_journal_name_full IUCrJ
_journal_page_first 498
_journal_page_last 510
_journal_paper_doi 10.1107/S2052252515010854
_journal_volume 2
_journal_year 2015
_chemical_formula_moiety
;
(C7 H I F4 O2) (C6 H4 N2)
;
_chemical_formula_sum 'C13 H5 F4 I N2 O2'
_chemical_formula_weight 424.09
_chemical_name_systematic
;
SD---A-5--1 4-I---F4-PhCOOH, isonicotinonitrile
;
_space_group_IT_number 14
_space_group_name_Hall '-P 2ybc'
_space_group_name_H-M_alt 'P 1 21/c 1'
_symmetry_cell_setting monoclinic
_symmetry_space_group_name_H-M 'P 1 21/c 1'
_atom_sites_solution_hydrogens geom
_atom_sites_solution_primary direct
_atom_sites_solution_secondary difmap
_audit_creation_method SHELXL-97
_cell_angle_alpha 90.00
_cell_angle_beta 101.028(2)
_cell_angle_gamma 90.00
_cell_formula_units_Z 8
_cell_length_a 7.4234(3)
_cell_length_b 35.8851(18)
_cell_length_c 10.0949(5)
_cell_measurement_reflns_used 6447
_cell_measurement_temperature 120(2)
_cell_measurement_theta_max 32.50
_cell_measurement_theta_min 3.02
_cell_volume 2639.5(2)
_computing_cell_refinement 'Bruker SAINT'
_computing_data_collection 'Bruker APEX2'
_computing_data_reduction 'Bruker SAINT'
_computing_molecular_graphics 'Bruker SHELXTL'
_computing_publication_material 'Bruker SHELXTL'
_computing_structure_refinement 'SHELXL-97 (Sheldrick, 2008)'
_computing_structure_solution 'SHELXS-97 (Sheldrick, 2008)'
_diffrn_ambient_temperature 120(2)
_diffrn_measured_fraction_theta_full 0.975
_diffrn_measured_fraction_theta_max 0.932
_diffrn_measurement_device_type 'Bruker APEX-II CCD'
_diffrn_measurement_method '\f and \w scans'
_diffrn_radiation_monochromator graphite
_diffrn_radiation_source 'fine-focus sealed tube'
_diffrn_radiation_type MoK\a
_diffrn_radiation_wavelength 0.71073
_diffrn_reflns_av_R_equivalents 0.0406
_diffrn_reflns_av_sigmaI/netI 0.0479
_diffrn_reflns_limit_h_max 10
_diffrn_reflns_limit_h_min -10
_diffrn_reflns_limit_k_max 51
_diffrn_reflns_limit_k_min -52
_diffrn_reflns_limit_l_max 12
_diffrn_reflns_limit_l_min -15
_diffrn_reflns_number 22625
_diffrn_reflns_theta_full 30.00
_diffrn_reflns_theta_max 32.57
_diffrn_reflns_theta_min 2.13
_exptl_absorpt_coefficient_mu 2.483
_exptl_absorpt_correction_T_max 0.7474
_exptl_absorpt_correction_T_min 0.6200
_exptl_absorpt_correction_type multi-scan
_exptl_absorpt_process_details SADABS
_exptl_crystal_colour colourless
_exptl_crystal_density_diffrn 2.134
_exptl_crystal_density_method 'not measured'
_exptl_crystal_description plate
_exptl_crystal_F_000 1616
_exptl_crystal_size_max 0.28
_exptl_crystal_size_mid 0.24
_exptl_crystal_size_min 0.06
_refine_diff_density_max 1.505
_refine_diff_density_min -1.041
_refine_diff_density_rms 0.159
_refine_ls_extinction_method none
_refine_ls_goodness_of_fit_ref 1.059
_refine_ls_hydrogen_treatment constr
_refine_ls_matrix_type full
_refine_ls_number_parameters 459
_refine_ls_number_reflns 8978
_refine_ls_number_restraints 210
_refine_ls_restrained_S_all 1.051
_refine_ls_R_factor_all 0.0685
_refine_ls_R_factor_gt 0.0476
_refine_ls_shift/su_max 0.003
_refine_ls_shift/su_mean 0.000
_refine_ls_structure_factor_coef Fsqd
_refine_ls_weighting_details 'calc w=1/[\s^2^(Fo^2^)+(0.0500P)^2^+5.0000P] where P=(Fo^2^+2Fc^2^)/3'
_refine_ls_weighting_scheme calc
_refine_ls_wR_factor_gt 0.1105
_refine_ls_wR_factor_ref 0.1224
_reflns_number_gt 6715
_reflns_number_total 8978
_reflns_threshold_expression >2sigma(I)
_cod_data_source_file lc5065.cif
_cod_data_source_block IF4CO2
_cod_depositor_comments
;
The following automatic conversions were performed:

data item '_symmetry_cell_setting' value 'Monoclinic' was changed to
'monoclinic' in accordance with the
/home/saulius/struct/COD-crude-data/automatic-downloads/DataCite-retrospective/IUCr/depositions/lib/dictionaries/cif_core.dic
dictionary named 'cif_core.dic' version 2.4.2 last updated on
2011-04-26.

Automatic conversion script
Id: cif_fix_values 7556 2019-12-06 15:28:31Z antanas 
;
_cod_original_sg_symbol_H-M P2(1)/c
_cod_database_code 1556803
_publcif_datablock.id {07d6b50c-3fb5-4a74-b00f-23f519e80c3a}

loop_
_symmetry_equiv_pos_as_xyz
'x, y, z'
'-x, y+1/2, -z+1/2'
'-x, -y, -z'
'x, -y-1/2, z-1/2'

loop_
_atom_site_label
_atom_site_type_symbol
_atom_site_fract_x
_atom_site_fract_y
_atom_site_fract_z
_atom_site_U_iso_or_equiv
_atom_site_adp_type
_atom_site_occupancy
_atom_site_symmetry_multiplicity
_atom_site_calc_flag
_atom_site_refinement_flags
_atom_site_disorder_assembly
_atom_site_disorder_group
I1A I -0.01163(3) 0.389363(7) 0.73489(2) 0.02187(8) Uani 0.9760(9) 1 d PD A 1
C11A C 0.0379(5) 0.25289(8) 0.7831(3) 0.0202(7) Uani 0.9760(9) 1 d PD A 1
C12A C 0.1173(5) 0.27730(8) 0.8857(3) 0.0189(7) Uani 0.9760(9) 1 d PD A 1
C13A C 0.1023(5) 0.31542(8) 0.8731(3) 0.0197(7) Uani 0.9760(9) 1 d PD A 1
C14A C 0.0062(4) 0.33184(8) 0.7561(3) 0.0179(6) Uani 0.9760(9) 1 d PD A 1
C15A C -0.0731(5) 0.30833(8) 0.6545(3) 0.0193(7) Uani 0.9760(9) 1 d PD A 1
C16A C -0.0598(5) 0.27009(8) 0.6664(3) 0.0205(7) Uani 0.9760(9) 1 d PD A 1
F12A F 0.2175(4) 0.26422(6) 1.0014(2) 0.0264(6) Uani 0.9760(9) 1 d PD A 1
F13A F 0.1826(3) 0.33665(6) 0.9765(2) 0.0249(5) Uani 0.9760(9) 1 d PD A 1
F15A F -0.1690(3) 0.32241(6) 0.5392(2) 0.0276(5) Uani 0.9760(9) 1 d PD A 1
F16A F -0.1457(4) 0.25002(6) 0.5612(2) 0.0281(5) Uani 0.9760(9) 1 d PD A 1
C17A C 0.0583(7) 0.21177(11) 0.8008(4) 0.0322(4) Uani 0.9760(9) 1 d PD A 1
O11A O -0.0270(4) 0.19256(8) 0.6965(3) 0.0322(4) Uani 0.9760(9) 1 d PD A 1
H11A H -0.0112 0.1697 0.7122 0.039 Uiso 0.9760(9) 1 calc PR A 1
O12A O 0.1429(4) 0.19728(7) 0.9010(3) 0.0322(4) Uani 0.9760(9) 1 d PD A 1
I1B I 0.0433(19) 0.1995(2) 0.7677(13) 0.0322(4) Uani 0.0240(9) 1 d PD A 2
C11B C 0.019(4) 0.3366(2) 0.748(4) 0.0179(6) Uani 0.0240(9) 1 d PD A 2
C12B C -0.090(3) 0.3140(3) 0.652(3) 0.0193(7) Uani 0.0240(9) 1 d PD A 2
C13B C -0.070(4) 0.2758(3) 0.650(3) 0.0205(7) Uani 0.0240(9) 1 d PD A 2
C14B C 0.042(4) 0.2573(2) 0.756(2) 0.0202(7) Uani 0.0240(9) 1 d PD A 2
C15B C 0.139(5) 0.2790(3) 0.856(3) 0.0189(7) Uani 0.0240(9) 1 d PD A 2
C16B C 0.137(4) 0.3174(3) 0.850(3) 0.0197(7) Uani 0.0240(9) 1 d PD A 2
F12B F -0.232(7) 0.3284(6) 0.564(6) 0.0276(5) Uani 0.0240(9) 1 d PD A 2
F13B F -0.149(12) 0.2571(6) 0.540(5) 0.0281(5) Uani 0.0240(9) 1 d PD A 2
F15B F 0.231(14) 0.2629(5) 0.969(6) 0.0264(6) Uani 0.0240(9) 1 d PD A 2
F16B F 0.261(9) 0.3355(5) 0.942(6) 0.0249(5) Uani 0.0240(9) 1 d PD A 2
C17B C 0.016(6) 0.3779(2) 0.732(4) 0.02187(8) Uani 0.0240(9) 1 d PD A 2
O11B O 0.078(12) 0.3959(4) 0.845(5) 0.02187(8) Uani 0.0240(9) 1 d PD A 2
O12B O -0.024(12) 0.3934(6) 0.625(5) 0.02187(8) Uani 0.0240(9) 1 d PD A 2
H12B H -0.0129 0.4165 0.6360 0.026 Uiso 0.0240(9) 1 calc PR A 2
I2A I 0.47338(3) 0.637016(7) 0.72384(3) 0.02327(8) Uani 0.9464(9) 1 d PD B 1
C21A C 0.5259(5) 0.50070(8) 0.7781(3) 0.0211(7) Uani 0.9464(9) 1 d PD B 1
C22A C 0.6034(5) 0.52556(8) 0.8797(3) 0.0199(7) Uani 0.9464(9) 1 d PD B 1
C23A C 0.5876(5) 0.56360(8) 0.8650(3) 0.0195(7) Uani 0.9464(9) 1 d PD B 1
C24A C 0.4937(5) 0.57954(8) 0.7463(3) 0.0192(7) Uani 0.9464(9) 1 d PD B 1
C25A C 0.4187(5) 0.55559(8) 0.6447(3) 0.0213(7) Uani 0.9464(9) 1 d PD B 1
C26A C 0.4305(5) 0.51739(8) 0.6596(3) 0.0226(8) Uani 0.9464(9) 1 d PD B 1
F22A F 0.6985(5) 0.51293(6) 0.9979(2) 0.0260(6) Uani 0.9464(9) 1 d PD B 1
F23A F 0.6640(4) 0.58526(6) 0.9684(2) 0.0253(7) Uani 0.9464(9) 1 d PD B 1
F25A F 0.3283(4) 0.56911(7) 0.5268(2) 0.0306(7) Uani 0.9464(9) 1 d PD B 1
F26A F 0.3461(4) 0.49677(6) 0.5553(2) 0.0267(6) Uani 0.9464(9) 1 d PD B 1
C27A C 0.5470(6) 0.45970(11) 0.7992(4) 0.0311(4) Uani 0.9464(9) 1 d PD B 1
O21A O 0.4346(4) 0.43983(8) 0.7101(3) 0.0311(4) Uani 0.9464(9) 1 d PD B 1
H21A H 0.4548 0.4171 0.7256 0.037 Uiso 0.9464(9) 1 calc PR B 1
O22A O 0.6547(4) 0.44595(8) 0.8901(3) 0.0311(4) Uani 0.9464(9) 1 d PD B 1
I2B I 0.5134(8) 0.44793(15) 0.7693(6) 0.0311(4) Uani 0.0536(9) 1 d PD B 2
C21B C 0.474(5) 0.5843(2) 0.731(3) 0.0192(7) Uani 0.0536(9) 1 d PD B 2
C22B C 0.398(5) 0.5605(3) 0.625(2) 0.0213(7) Uani 0.0536(9) 1 d PD B 2
C23B C 0.428(6) 0.5227(3) 0.6297(18) 0.0226(8) Uani 0.0536(9) 1 d PD B 2
C24B C 0.519(5) 0.50544(19) 0.7470(17) 0.0211(7) Uani 0.0536(9) 1 d PD B 2
C25B C 0.596(6) 0.5284(2) 0.851(2) 0.0199(7) Uani 0.0536(9) 1 d PD B 2
C26B C 0.583(5) 0.5667(2) 0.842(2) 0.0195(7) Uani 0.0536(9) 1 d PD B 2
F22B F 0.275(7) 0.5734(6) 0.520(4) 0.0306(7) Uani 0.0536(9) 1 d PD B 2
F23B F 0.353(8) 0.5021(4) 0.523(2) 0.0267(6) Uani 0.0536(9) 1 d PD B 2
F25B F 0.697(9) 0.5138(3) 0.964(3) 0.0260(6) Uani 0.0536(9) 1 d PD B 2
F26B F 0.693(7) 0.5863(3) 0.938(4) 0.0253(7) Uani 0.0536(9) 1 d PD B 2
C27B C 0.447(4) 0.6254(2) 0.718(3) 0.02327(8) Uani 0.0536(9) 1 d PD B 2
O21B O 0.567(5) 0.6421(8) 0.658(4) 0.02327(8) Uani 0.0536(9) 1 d PD B 2
H21B H 0.5509 0.6653 0.6591 0.028 Uiso 0.0536(9) 1 calc PR B 2
O22B O 0.316(5) 0.6412(7) 0.745(4) 0.02327(8) Uani 0.0536(9) 1 d PD B 2
N31 N 0.0063(4) 0.11941(10) 0.7323(3) 0.0246(7) Uani 1 1 d . . .
C32 C -0.0447(5) 0.09553(12) 0.6299(4) 0.0259(8) Uani 1 1 d . . .
H32A H -0.0842 0.1053 0.5417 0.031 Uiso 1 1 calc R . .
C33 C -0.0424(5) 0.05733(11) 0.6467(4) 0.0249(8) Uani 1 1 d . . .
H33A H -0.0804 0.0411 0.5722 0.030 Uiso 1 1 calc R . .
C34 C 0.0172(5) 0.04335(11) 0.7760(4) 0.0213(7) Uani 1 1 d . . .
C37 C 0.0208(5) 0.00342(12) 0.7953(4) 0.0267(8) Uani 1 1 d . . .
N37 N 0.0226(5) -0.02800(11) 0.8086(4) 0.0362(9) Uani 1 1 d . . .
C35 C 0.0718(6) 0.06773(11) 0.8833(4) 0.0263(8) Uani 1 1 d . . .
H35A H 0.1146 0.0587 0.9722 0.032 Uiso 1 1 calc R . .
C36 C 0.0618(6) 0.10549(12) 0.8564(4) 0.0261(8) Uani 1 1 d . . .
H36A H 0.0959 0.1224 0.9294 0.031 Uiso 1 1 calc R . .
N41 N 0.4891(5) 0.36706(10) 0.7526(4) 0.0275(7) Uani 1 1 d . . .
C42 C 0.4386(6) 0.34410(12) 0.6477(4) 0.0283(8) Uani 1 1 d . . .
H42A H 0.3886 0.3546 0.5621 0.034 Uiso 1 1 calc R . .
C43 C 0.4560(5) 0.30616(12) 0.6582(4) 0.0267(8) Uani 1 1 d . . .
H43A H 0.4193 0.2906 0.5816 0.032 Uiso 1 1 calc R . .
C44 C 0.5289(5) 0.29081(11) 0.7844(4) 0.0230(7) Uani 1 1 d . . .
C47 C 0.5450(6) 0.25116(12) 0.7976(5) 0.0291(8) Uani 1 1 d . . .
N47 N 0.5539(6) 0.21959(12) 0.8057(5) 0.0427(10) Uani 1 1 d . . .
C45 C 0.5836(5) 0.31443(12) 0.8941(4) 0.0264(8) Uani 1 1 d . . .
H45A H 0.6361 0.3048 0.9805 0.032 Uiso 1 1 calc R . .
C46 C 0.5596(5) 0.35219(12) 0.8740(4) 0.0266(8) Uani 1 1 d . . .
H46A H 0.5941 0.3684 0.9488 0.032 Uiso 1 1 calc R . .

loop_
_atom_site_aniso_label
_atom_site_aniso_U_11
_atom_site_aniso_U_22
_atom_site_aniso_U_33
_atom_site_aniso_U_23
_atom_site_aniso_U_13
_atom_site_aniso_U_12
I1A 0.02847(13) 0.01370(12) 0.02260(12) 0.00021(9) 0.00278(9) 0.00090(8)
C11A 0.0250(16) 0.0158(17) 0.0196(16) -0.0007(13) 0.0035(13) 0.0007(13)
C12A 0.0228(16) 0.0170(17) 0.0165(14) 0.0008(13) 0.0030(12) 0.0019(13)
C13A 0.0239(16) 0.0152(17) 0.0200(15) -0.0041(13) 0.0041(13) -0.0030(13)
C14A 0.0217(15) 0.0142(16) 0.0196(15) -0.0020(12) 0.0086(12) -0.0041(12)
C15A 0.0179(15) 0.0219(18) 0.0174(14) 0.0026(13) 0.0019(12) 0.0016(12)
C16A 0.0219(15) 0.0152(17) 0.0225(16) -0.0038(13) -0.0007(13) -0.0025(12)
F12A 0.0368(13) 0.0197(12) 0.0194(11) 0.0016(9) -0.0033(10) 0.0040(9)
F13A 0.0348(12) 0.0168(12) 0.0201(10) -0.0048(9) -0.0024(9) -0.0027(9)
F15A 0.0361(12) 0.0214(12) 0.0210(11) 0.0011(9) -0.0057(9) 0.0047(10)
F16A 0.0371(12) 0.0180(12) 0.0247(11) -0.0036(9) -0.0052(10) -0.0016(10)
C17A 0.0445(11) 0.0169(9) 0.0311(10) 0.0012(8) -0.0032(8) 0.0011(8)
O11A 0.0445(11) 0.0169(9) 0.0311(10) 0.0012(8) -0.0032(8) 0.0011(8)
O12A 0.0445(11) 0.0169(9) 0.0311(10) 0.0012(8) -0.0032(8) 0.0011(8)
I1B 0.0445(11) 0.0169(9) 0.0311(10) 0.0012(8) -0.0032(8) 0.0011(8)
C11B 0.0217(15) 0.0142(16) 0.0196(15) -0.0020(12) 0.0086(12) -0.0041(12)
C12B 0.0179(15) 0.0219(18) 0.0174(14) 0.0026(13) 0.0019(12) 0.0016(12)
C13B 0.0219(15) 0.0152(17) 0.0225(16) -0.0038(13) -0.0007(13) -0.0025(12)
C14B 0.0250(16) 0.0158(17) 0.0196(16) -0.0007(13) 0.0035(13) 0.0007(13)
C15B 0.0228(16) 0.0170(17) 0.0165(14) 0.0008(13) 0.0030(12) 0.0019(13)
C16B 0.0239(16) 0.0152(17) 0.0200(15) -0.0041(13) 0.0041(13) -0.0030(13)
F12B 0.0361(12) 0.0214(12) 0.0210(11) 0.0011(9) -0.0057(9) 0.0047(10)
F13B 0.0371(12) 0.0180(12) 0.0247(11) -0.0036(9) -0.0052(10) -0.0016(10)
F15B 0.0368(13) 0.0197(12) 0.0194(11) 0.0016(9) -0.0033(10) 0.0040(9)
F16B 0.0348(12) 0.0168(12) 0.0201(10) -0.0048(9) -0.0024(9) -0.0027(9)
C17B 0.02847(13) 0.01370(12) 0.02260(12) 0.00021(9) 0.00278(9) 0.00090(8)
O11B 0.02847(13) 0.01370(12) 0.02260(12) 0.00021(9) 0.00278(9) 0.00090(8)
O12B 0.02847(13) 0.01370(12) 0.02260(12) 0.00021(9) 0.00278(9) 0.00090(8)
I2A 0.02768(13) 0.01443(13) 0.02651(13) 0.00222(10) 0.00223(10) 0.00076(9)
C21A 0.0266(17) 0.0170(18) 0.0185(16) 0.0023(14) 0.0013(14) -0.0008(14)
C22A 0.0241(16) 0.0186(18) 0.0157(15) 0.0038(13) 0.0005(13) 0.0010(13)
C23A 0.0252(16) 0.0154(17) 0.0165(15) 0.0007(13) 0.0005(13) -0.0023(13)
C24A 0.0252(17) 0.0136(17) 0.0201(16) -0.0001(13) 0.0075(13) 0.0027(13)
C25A 0.0221(16) 0.0205(19) 0.0195(16) 0.0054(14) -0.0006(13) 0.0010(14)
C26A 0.0254(17) 0.0194(19) 0.0205(17) 0.0003(14) -0.0017(14) -0.0046(14)
F22A 0.0382(12) 0.0202(12) 0.0162(11) 0.0030(9) -0.0034(12) 0.0043(9)
F23A 0.0360(14) 0.0186(12) 0.0193(11) -0.0037(9) -0.0001(10) -0.0023(9)
F25A 0.0362(17) 0.0267(14) 0.0225(11) 0.0048(10) -0.0104(11) 0.0016(10)
F26A 0.0363(13) 0.0231(13) 0.0183(11) -0.0041(9) -0.0005(11) -0.0066(10)
C27A 0.0383(11) 0.0182(10) 0.0335(11) 0.0032(8) -0.0014(8) 0.0017(8)
O21A 0.0383(11) 0.0182(10) 0.0335(11) 0.0032(8) -0.0014(8) 0.0017(8)
O22A 0.0383(11) 0.0182(10) 0.0335(11) 0.0032(8) -0.0014(8) 0.0017(8)
I2B 0.0383(11) 0.0182(10) 0.0335(11) 0.0032(8) -0.0014(8) 0.0017(8)
C21B 0.0252(17) 0.0136(17) 0.0201(16) -0.0001(13) 0.0075(13) 0.0027(13)
C22B 0.0221(16) 0.0205(19) 0.0195(16) 0.0054(14) -0.0006(13) 0.0010(14)
C23B 0.0254(17) 0.0194(19) 0.0205(17) 0.0003(14) -0.0017(14) -0.0046(14)
C24B 0.0266(17) 0.0170(18) 0.0185(16) 0.0023(14) 0.0013(14) -0.0008(14)
C25B 0.0241(16) 0.0186(18) 0.0157(15) 0.0038(13) 0.0005(13) 0.0010(13)
C26B 0.0252(16) 0.0154(17) 0.0165(15) 0.0007(13) 0.0005(13) -0.0023(13)
F22B 0.0362(17) 0.0267(14) 0.0225(11) 0.0048(10) -0.0104(11) 0.0016(10)
F23B 0.0363(13) 0.0231(13) 0.0183(11) -0.0041(9) -0.0005(11) -0.0066(10)
F25B 0.0382(12) 0.0202(12) 0.0162(11) 0.0030(9) -0.0034(12) 0.0043(9)
F26B 0.0360(14) 0.0186(12) 0.0193(11) -0.0037(9) -0.0001(10) -0.0023(9)
C27B 0.02768(13) 0.01443(13) 0.02651(13) 0.00222(10) 0.00223(10) 0.00076(9)
O21B 0.02768(13) 0.01443(13) 0.02651(13) 0.00222(10) 0.00223(10) 0.00076(9)
O22B 0.02768(13) 0.01443(13) 0.02651(13) 0.00222(10) 0.00223(10) 0.00076(9)
N31 0.0302(16) 0.0171(15) 0.0261(15) 0.0005(13) 0.0047(13) 0.0009(12)
C32 0.0323(19) 0.022(2) 0.0220(16) 0.0007(15) 0.0024(14) 0.0004(15)
C33 0.0302(18) 0.0188(19) 0.0241(17) -0.0030(14) 0.0012(14) -0.0005(14)
C34 0.0230(16) 0.0151(17) 0.0269(17) 0.0020(14) 0.0076(14) 0.0004(13)
C37 0.0287(19) 0.0198(19) 0.032(2) 0.0022(15) 0.0060(16) -0.0011(14)
N37 0.045(2) 0.023(2) 0.039(2) -0.0013(16) 0.0028(17) -0.0024(16)
C35 0.037(2) 0.0199(19) 0.0216(16) 0.0021(14) 0.0040(15) 0.0023(15)
C36 0.037(2) 0.0178(19) 0.0228(16) -0.0049(14) 0.0036(15) 0.0001(15)
N41 0.0313(17) 0.0165(16) 0.0332(17) 0.0023(13) 0.0025(14) 0.0014(12)
C42 0.0308(19) 0.025(2) 0.0279(18) 0.0056(16) 0.0032(15) 0.0021(15)
C43 0.0298(18) 0.023(2) 0.0258(18) -0.0045(15) 0.0019(15) 0.0003(15)
C44 0.0215(16) 0.0163(17) 0.0304(19) 0.0002(14) 0.0033(14) 0.0004(13)
C47 0.0306(19) 0.0195(19) 0.036(2) -0.0015(16) 0.0022(16) 0.0013(15)
N47 0.051(2) 0.0203(19) 0.051(2) -0.0014(18) -0.0029(19) 0.0001(17)
C45 0.0295(18) 0.025(2) 0.0232(17) -0.0023(15) 0.0012(14) -0.0004(15)
C46 0.0304(18) 0.021(2) 0.0270(18) -0.0054(15) 0.0020(15) 0.0011(14)

loop_
_atom_type_symbol
_atom_type_description
_atom_type_scat_dispersion_real
_atom_type_scat_dispersion_imag
_atom_type_scat_source
C C 0.0033 0.0016 'International Tables Vol C Tables 4.2.6.8 and 6.1.1.4'
H H 0.0000 0.0000 'International Tables Vol C Tables 4.2.6.8 and 6.1.1.4'
N N 0.0061 0.0033 'International Tables Vol C Tables 4.2.6.8 and 6.1.1.4'
O O 0.0106 0.0060 'International Tables Vol C Tables 4.2.6.8 and 6.1.1.4'
F F 0.0171 0.0103 'International Tables Vol C Tables 4.2.6.8 and 6.1.1.4'
I I -0.4742 1.8119 'International Tables Vol C Tables 4.2.6.8 and 6.1.1.4'

loop_
_geom_angle_atom_site_label_1
_geom_angle_atom_site_label_2
_geom_angle_atom_site_label_3
_geom_angle
C12A C11A C16A 115.1(3)
C12A C11A C17A 120.8(3)
C16A C11A C17A 124.1(3)
F12A C12A C13A 116.7(2)
F12A C12A C11A 120.7(3)
C13A C12A C11A 122.6(2)
F13A C13A C12A 118.6(2)
F13A C13A C14A 120.1(3)
C12A C13A C14A 121.3(2)
C15A C14A C13A 116.9(3)
C15A C14A I1A 121.6(2)
C13A C14A I1A 121.4(2)
F15A C15A C14A 119.9(3)
F15A C15A C16A 117.9(3)
C14A C15A C16A 122.2(2)
F16A C16A C15A 116.8(2)
F16A C16A C11A 121.4(3)
C15A C16A C11A 121.9(3)
O12A C17A O11A 122.7(4)
O12A C17A C11A 123.6(4)
O11A C17A C11A 113.6(3)
C17A O11A H11A 109.5
C12B C11B C16B 115.0(3)
C12B C11B C17B 120.6(3)
C16B C11B C17B 124.2(3)
F12B C12B C13B 116.6(3)
F12B C12B C11B 120.6(3)
C13B C12B C11B 122.5(3)
F13B C13B C12B 118.5(3)
F13B C13B C14B 120.1(3)
C12B C13B C14B 121.2(3)
C15B C14B C13B 116.8(3)
C15B C14B I1B 121.8(2)
C13B C14B I1B 121.2(2)
F15B C15B C14B 119.9(3)
F15B C15B C16B 117.8(3)
C14B C15B C16B 122.1(3)
F16B C16B C15B 116.8(3)
F16B C16B C11B 121.2(3)
C15B C16B C11B 121.8(3)
O12B C17B O11B 122.7(4)
O12B C17B C11B 123.4(4)
O11B C17B C11B 113.6(3)
C17B O12B H12B 109.5
C22A C21A C26A 115.1(3)
C22A C21A C27A 120.5(3)
C26A C21A C27A 124.5(3)
F22A C22A C23A 116.7(2)
F22A C22A C21A 120.6(3)
C23A C22A C21A 122.7(2)
F23A C23A C22A 118.6(2)
F23A C23A C24A 120.1(3)
C22A C23A C24A 121.3(2)
C25A C24A C23A 116.9(3)
C25A C24A I2A 122.0(2)
C23A C24A I2A 121.1(2)
F25A C25A C24A 120.0(3)
F25A C25A C26A 117.8(3)
C24A C25A C26A 122.2(3)
F26A C26A C25A 117.0(2)
F26A C26A C21A 121.2(3)
C25A C26A C21A 121.8(3)
O22A C27A O21A 122.9(4)
O22A C27A C21A 123.4(4)
O21A C27A C21A 113.7(3)
C27A O21A H21A 109.5
C22B C21B C26B 115.0(3)
C22B C21B C27B 120.6(3)
C26B C21B C27B 124.3(3)
F22B C22B C23B 116.6(3)
F22B C22B C21B 120.6(3)
C23B C22B C21B 122.5(3)
F23B C23B C22B 118.5(3)
F23B C23B C24B 120.0(3)
C22B C23B C24B 121.1(3)
C25B C24B C23B 116.8(3)
C25B C24B I2B 121.8(2)
C23B C24B I2B 121.2(2)
F25B C25B C24B 119.9(3)
F25B C25B C26B 117.8(3)
C24B C25B C26B 122.1(3)
F26B C26B C25B 116.8(3)
F26B C26B C21B 121.2(3)
C25B C26B C21B 121.7(3)
O22B C27B O21B 122.6(4)
O22B C27B C21B 123.3(4)
O21B C27B C21B 113.5(3)
C27B O21B H21B 109.5
C36 N31 C32 118.3(4)
N31 C32 C33 123.0(4)
N31 C32 H32A 118.5
C33 C32 H32A 118.5
C32 C33 C34 117.9(4)
C32 C33 H33A 121.0
C34 C33 H33A 121.0
C33 C34 C35 119.8(4)
C33 C34 C37 118.6(4)
C35 C34 C37 121.6(4)
N37 C37 C34 179.0(5)
C36 C35 C34 117.9(4)
C36 C35 H35A 121.1
C34 C35 H35A 121.1
N31 C36 C35 123.0(4)
N31 C36 H36A 118.5
C35 C36 H36A 118.5
C42 N41 C46 118.5(4)
N41 C42 C43 122.9(4)
N41 C42 H42A 118.6
C43 C42 H42A 118.6
C42 C43 C44 118.5(4)
C42 C43 H43A 120.8
C44 C43 H43A 120.8
C45 C44 C43 119.2(4)
C45 C44 C47 121.6(4)
C43 C44 C47 119.2(4)
N47 C47 C44 178.3(5)
C46 C45 C44 118.1(4)
C46 C45 H45A 120.9
C44 C45 H45A 120.9
N41 C46 C45 122.7(4)
N41 C46 H46A 118.6
C45 C46 H46A 118.6

loop_
_geom_bond_atom_site_label_1
_geom_bond_atom_site_label_2
_geom_bond_distance
I1A C14A 2.077(3)
C11A C12A 1.398(4)
C11A C16A 1.403(4)
C11A C17A 1.491(5)
C12A F12A 1.344(3)
C12A C13A 1.377(4)
C13A F13A 1.337(3)
C13A C14A 1.389(4)
C14A C15A 1.371(4)
C15A F15A 1.341(3)
C15A C16A 1.379(4)
C16A F16A 1.339(3)
C17A O12A 1.202(4)
C17A O11A 1.315(4)
O11A H11A 0.8400
I1B C14B 2.077(3)
C11B C12B 1.398(4)
C11B C16B 1.403(4)
C11B C17B 1.491(5)
C12B F12B 1.344(3)
C12B C13B 1.377(4)
C13B F13B 1.337(3)
C13B C14B 1.389(4)
C14B C15B 1.372(4)
C15B F15B 1.341(3)
C15B C16B 1.380(4)
C16B F16B 1.340(3)
C17B O12B 1.202(4)
C17B O11B 1.315(5)
O12B H12B 0.8400
I2A C24A 2.077(3)
C21A C22A 1.398(4)
C21A C26A 1.403(4)
C21A C27A 1.490(5)
C22A F22A 1.343(3)
C22A C23A 1.376(4)
C23A F23A 1.337(3)
C23A C24A 1.389(4)
C24A C25A 1.372(4)
C25A F25A 1.341(3)
C25A C26A 1.380(4)
C26A F26A 1.340(3)
C27A O22A 1.202(4)
C27A O21A 1.314(5)
O21A H21A 0.8400
I2B C24B 2.077(3)
C21B C22B 1.398(4)
C21B C26B 1.403(4)
C21B C27B 1.491(5)
C22B F22B 1.344(3)
C22B C23B 1.377(4)
C23B F23B 1.337(3)
C23B C24B 1.390(4)
C24B C25B 1.372(4)
C25B F25B 1.341(3)
C25B C26B 1.380(4)
C26B F26B 1.340(3)
C27B O22B 1.202(4)
C27B O21B 1.315(5)
O21B H21B 0.8400
N31 C36 1.339(5)
N31 C32 1.341(5)
C32 C33 1.381(6)
C32 H32A 0.9500
C33 C34 1.389(5)
C33 H33A 0.9500
C34 C35 1.391(5)
C34 C37 1.446(6)
C37 N37 1.135(6)
C35 C36 1.381(6)
C35 H35A 0.9500
C36 H36A 0.9500
N41 C42 1.337(6)
N41 C46 1.347(5)
C42 C43 1.370(6)
C42 H42A 0.9500
C43 C44 1.398(6)
C43 H43A 0.9500
C44 C45 1.392(5)
C44 C47 1.432(6)
C47 N47 1.137(6)
C45 C46 1.377(6)
C45 H45A 0.9500
C46 H46A 0.9500

loop_
_geom_hbond_atom_site_label_D
_geom_hbond_atom_site_label_H
_geom_hbond_atom_site_label_A
_geom_hbond_distance_DH
_geom_hbond_distance_HA
_geom_hbond_distance_DA
_geom_hbond_angle_DHA
_geom_hbond_site_symmetry_A
O11A H11A N31 0.84 1.82 2.655(4) 174.7 .
O12B H12B N37 0.84 2.07 2.90(3) 168.1 2_556
O21A H21A N41 0.84 1.83 2.665(4) 177.2 .
O21B H21B N47 0.84 2.15 2.97(3) 162.8 2_656

loop_
_geom_torsion_atom_site_label_1
_geom_torsion_atom_site_label_2
_geom_torsion_atom_site_label_3
_geom_torsion_atom_site_label_4
_geom_torsion
C16A C11A C12A F12A -178.6(3)
C17A C11A C12A F12A 1.6(6)
C16A C11A C12A C13A -0.5(6)
C17A C11A C12A C13A 179.7(4)
F12A C12A C13A F13A -1.9(5)
C11A C12A C13A F13A 179.9(3)
F12A C12A C13A C14A 178.2(3)
C11A C12A C13A C14A 0.0(6)
F13A C13A C14A C15A -179.7(3)
C12A C13A C14A C15A 0.2(5)
F13A C13A C14A I1A 1.5(5)
C12A C13A C14A I1A -178.5(3)
C13A C14A C15A F15A 179.5(3)
I1A C14A C15A F15A -1.7(5)
C13A C14A C15A C16A 0.1(5)
I1A C14A C15A C16A 178.9(3)
F15A C15A C16A F16A -0.5(5)
C14A C15A C16A F16A 178.9(3)
F15A C15A C16A C11A 179.9(4)
C14A C15A C16A C11A -0.7(6)
C12A C11A C16A F16A -178.7(3)
C17A C11A C16A F16A 1.1(6)
C12A C11A C16A C15A 0.8(6)
C17A C11A C16A C15A -179.4(4)
C12A C11A C17A O12A -0.6(8)
C16A C11A C17A O12A 179.7(5)
C12A C11A C17A O11A 178.8(4)
C16A C11A C17A O11A -1.0(7)
C16B C11B C12B F12B 167(4)
C17B C11B C12B F12B -17(4)
C16B C11B C12B C13B -6(2)
C17B C11B C12B C13B 169(3)
F12B C12B C13B F13B 21(5)
C11B C12B C13B F13B -165(4)
F12B C12B C13B C14B -165(4)
C11B C12B C13B C14B 9(2)
F13B C13B C14B C15B 170(4)
C12B C13B C14B C15B -3(3)
F13B C13B C14B I1B -15(4)
C12B C13B C14B I1B 171(2)
C13B C14B C15B F15B 171(5)
I1B C14B C15B F15B -3(5)
C13B C14B C15B C16B -4(3)
I1B C14B C15B C16B -179(2)
F15B C15B C16B F16B 16(6)
C14B C15B C16B F16B -169(5)
F15B C15B C16B C11B -169(5)
C14B C15B C16B C11B 7(3)
C12B C11B C16B F16B 174(4)
C17B C11B C16B F16B -2(4)
C12B C11B C16B C15B -2(3)
C17B C11B C16B C15B -177(3)
C12B C11B C17B O12B -26(5)
C16B C11B C17B O12B 149(5)
C12B C11B C17B O11B 161(5)
C16B C11B C17B O11B -24(5)
C26A C21A C22A F22A -179.8(4)
C27A C21A C22A F22A 0.2(6)
C26A C21A C22A C23A 0.0(6)
C27A C21A C22A C23A -180.0(4)
F22A C22A C23A F23A -1.1(6)
C21A C22A C23A F23A 179.1(4)
F22A C22A C23A C24A 179.3(4)
C21A C22A C23A C24A -0.6(6)
F23A C23A C24A C25A -179.9(4)
C22A C23A C24A C25A -0.3(6)
F23A C23A C24A I2A 1.2(5)
C22A C23A C24A I2A -179.2(3)
C23A C24A C25A F25A -179.2(4)
I2A C24A C25A F25A -0.3(5)
C23A C24A C25A C26A 1.7(6)
I2A C24A C25A C26A -179.4(3)
F25A C25A C26A F26A -1.6(6)
C24A C25A C26A F26A 177.6(4)
F25A C25A C26A C21A 178.5(4)
C24A C25A C26A C21A -2.4(7)
C22A C21A C26A F26A -178.5(4)
C27A C21A C26A F26A 1.5(7)
C22A C21A C26A C25A 1.4(6)
C27A C21A C26A C25A -178.6(4)
C22A C21A C27A O22A -13.8(7)
C26A C21A C27A O22A 166.3(5)
C22A C21A C27A O21A 165.3(4)
C26A C21A C27A O21A -14.7(7)
C26B C21B C22B F22B 173(3)
C27B C21B C22B F22B -11(3)
C26B C21B C22B C23B 0(3)
C27B C21B C22B C23B 176(3)
F22B C22B C23B F23B 8(3)
C21B C22B C23B F23B -179(3)
F22B C22B C23B C24B -165(3)
C21B C22B C23B C24B 8(2)
F23B C23B C24B C25B 179(3)
C22B C23B C24B C25B -8(2)
F23B C23B C24B I2B -7(3)
C22B C23B C24B I2B 166(3)
C23B C24B C25B F25B -175(4)
I2B C24B C25B F25B 11(4)
C23B C24B C25B C26B 1(3)
I2B C24B C25B C26B -173(3)
F25B C25B C26B F26B 9(4)
C24B C25B C26B F26B -167(4)
F25B C25B C26B C21B -177(3)
C24B C25B C26B C21B 7(3)
C22B C21B C26B F26B 167(4)
C27B C21B C26B F26B -10(3)
C22B C21B C26B C25B -7(2)
C27B C21B C26B C25B 177(3)
C22B C21B C27B O22B 86(3)
C26B C21B C27B O22B -98(3)
C22B C21B C27B O21B -85(3)
C26B C21B C27B O21B 91(3)
C36 N31 C32 C33 0.0(6)
N31 C32 C33 C34 -0.6(6)
C32 C33 C34 C35 0.1(6)
C32 C33 C34 C37 -179.9(4)
C33 C34 C35 C36 0.9(6)
C37 C34 C35 C36 -179.2(4)
C32 N31 C36 C35 1.1(6)
C34 C35 C36 N31 -1.5(7)
C46 N41 C42 C43 -0.2(6)
N41 C42 C43 C44 0.3(7)
C42 C43 C44 C45 -0.9(6)
C42 C43 C44 C47 178.9(4)
C43 C44 C45 C46 1.4(6)
C47 C44 C45 C46 -178.4(4)
C42 N41 C46 C45 0.7(6)
C44 C45 C46 N41 -1.3(7)
